data_4088708
loop_
_publ_author_name
'Vilanova, Sean P.'
'Iluc, Vlad M.'

_publ_section_title
;
 Aryl and Benzyl C--H Activation of N-Substituted PNP Ligands
;
_journal_issue 12
_journal_name_full Organometallics
_journal_page_first 2110
_journal_paper_doi 10.1021/acs.organomet.6b00333
_journal_volume 35
_journal_year 2016
_chemical_formula_sum 'C36 H47.5 Ir N P2'
_chemical_formula_weight 748.39
_space_group_IT_number 41
_space_group_name_Hall 'A 2 -2ab'
_space_group_name_H-M_alt 'A e a 2'
_symmetry_cell_setting orthorhombic
_symmetry_space_group_name_H-M 'A e a 2'
_atom_sites_solution_hydrogens geom
_atom_sites_solution_primary direct
_atom_sites_solution_secondary difmap
_audit_creation_method SHELXL-97
_cell_angle_alpha 90.00
_cell_angle_beta 90.00
_cell_angle_gamma 90.00
_cell_formula_units_Z 16
_cell_length_a 16.455(2)
_cell_length_b 28.172(3)
_cell_length_c 28.440(3)
_cell_measurement_reflns_used 9929
_cell_measurement_temperature 120(2)
_cell_measurement_theta_max 27.94
_cell_measurement_theta_min 2.38
_cell_volume 13184(3)
_computing_structure_refinement 'SHELXL-97 (Sheldrick, 1997)'
_computing_structure_solution 'SHELXS-97 (Sheldrick, 1990)'
_diffrn_ambient_temperature 120(2)
_diffrn_measured_fraction_theta_full 1.000
_diffrn_measured_fraction_theta_max 1.000
_diffrn_measurement_device_type 'Bruker APEX-II'
_diffrn_radiation_monochromator graphite
_diffrn_radiation_source 'fine-focus sealed tube'
_diffrn_radiation_type MoK\a
_diffrn_radiation_wavelength 0.71073
_diffrn_reflns_av_R_equivalents 0.0571
_diffrn_reflns_av_sigmaI/netI 0.0448
_diffrn_reflns_limit_h_max 19
_diffrn_reflns_limit_h_min -19
_diffrn_reflns_limit_k_max 33
_diffrn_reflns_limit_k_min -33
_diffrn_reflns_limit_l_max 33
_diffrn_reflns_limit_l_min -28
_diffrn_reflns_number 77505
_diffrn_reflns_theta_full 25.00
_diffrn_reflns_theta_max 25.00
_diffrn_reflns_theta_min 1.43
_exptl_absorpt_coefficient_mu 4.173
_exptl_absorpt_correction_T_max 0.7457
_exptl_absorpt_correction_T_min 0.5832
_exptl_absorpt_correction_type multi-scan
_exptl_absorpt_process_details 'Bruker AXS area detector scaling and absorption correction'
_exptl_crystal_density_diffrn 1.508
_exptl_crystal_density_method 'not measured'
_exptl_crystal_description block
_exptl_crystal_F_000 6040
_exptl_crystal_size_max 0.03
_exptl_crystal_size_mid 0.02
_exptl_crystal_size_min 0.02
_refine_diff_density_max 1.068
_refine_diff_density_min -0.688
_refine_diff_density_rms 0.086
_refine_ls_abs_structure_details 'Flack H D (1983), Acta Cryst. A39, 876-881'
_refine_ls_abs_structure_Flack -0.011(4)
_refine_ls_extinction_method none
_refine_ls_goodness_of_fit_ref 1.029
_refine_ls_hydrogen_treatment mixed
_refine_ls_matrix_type full
_refine_ls_number_parameters 750
_refine_ls_number_reflns 11178
_refine_ls_number_restraints 1
_refine_ls_restrained_S_all 1.029
_refine_ls_R_factor_all 0.0317
_refine_ls_R_factor_gt 0.0263
_refine_ls_shift/su_max 0.007
_refine_ls_shift/su_mean 0.000
_refine_ls_structure_factor_coef Fsqd
_refine_ls_weighting_details 'calc w=1/[\s^2^(Fo^2^)+(0.0114P)^2^+0.0000P] where P=(Fo^2^+2Fc^2^)/3'
_refine_ls_weighting_scheme calc
_refine_ls_wR_factor_gt 0.0454
_refine_ls_wR_factor_ref 0.0471
_reflns_number_gt 10089
_reflns_number_total 11178
_reflns_threshold_expression >2sigma(I)
_cod_data_source_file om6b00333_si_002.cif
_cod_data_source_block sv42
_cod_depositor_comments
;

2020-05-08
Z value and formula fixed to values more according to usual
chemical conventions.                 miguel
;
_cod_original_formula_sum 'C72 H95 Ir2 N2 P4'
_cod_original_formula_weight 1496.78
_cod_original_formula_units_Z 8
_cod_original_sg_symbol_H-M Aba2
_cod_database_code 4088708

loop_
_symmetry_equiv_pos_as_xyz
'x, y, z'
'-x, -y, z'
'x+1/2, -y+1/2, z'
'-x+1/2, y+1/2, z'
'x, y+1/2, z+1/2'
'-x, -y+1/2, z+1/2'
'x+1/2, -y+1, z+1/2'
'-x+1/2, y+1, z+1/2'

loop_
_atom_site_label
_atom_site_type_symbol
_atom_site_fract_x
_atom_site_fract_y
_atom_site_fract_z
_atom_site_U_iso_or_equiv
_atom_site_adp_type
_atom_site_occupancy
_atom_site_symmetry_multiplicity
_atom_site_calc_flag
_atom_site_refinement_flags
Ir1 Ir 0.197478(11) 0.628906(7) 0.495418(6) 0.01634(5) Uani 1 1 d .
N1 N 0.2030(2) 0.57482(14) 0.43635(14) 0.0153(9) Uani 1 1 d .
Ir2 Ir 0.298815(11) 0.347153(6) 0.184691(7) 0.01540(5) Uani 1 1 d .
H3 H 0.322(3) 0.3610(15) 0.1415(16) 0.018 Uiso 1 1 d .
N2 N 0.2481(3) 0.31756(13) 0.25237(15) 0.0164(9) Uani 1 1 d .
C10 C 0.2746(3) 0.58894(19) 0.40714(17) 0.0176(12) Uani 1 1 d .
H1 H 0.169(3) 0.5967(16) 0.5236(15) 0.021 Uiso 1 1 d .
H2 H 0.195(3) 0.6663(16) 0.5281(16) 0.021 Uiso 1 1 d .
C11 C 0.3157(3) 0.55671(19) 0.38041(18) 0.0213(12) Uani 1 1 d .
H14 H 0.3016 0.5240 0.3814 0.026 Uiso 1 1 calc R
P11 P 0.30412(8) 0.58527(5) 0.52232(5) 0.0163(3) Uani 1 1 d .
C12 C 0.3798(3) 0.5728(2) 0.35110(18) 0.0286(14) Uani 1 1 d .
H15 H 0.4095 0.5508 0.3325 0.034 Uiso 1 1 calc R
P12 P 0.06935(8) 0.64185(5) 0.47249(5) 0.0214(3) Uani 1 1 d .
C13 C 0.3988(3) 0.6197(2) 0.34959(19) 0.0276(14) Uani 1 1 d .
H13 H 0.4405 0.6301 0.3289 0.033 Uiso 1 1 calc R
C14 C 0.3584(3) 0.65360(19) 0.37772(18) 0.0203(12) Uani 1 1 d .
C15 C 0.2961(3) 0.63809(18) 0.40971(17) 0.0168(11) Uani 1 1 d .
C16 C 0.3798(3) 0.7018(2) 0.3785(2) 0.0315(14) Uani 1 1 d .
H16 H 0.4207 0.7134 0.3580 0.038 Uiso 1 1 calc R
C18 C 0.2837(3) 0.71546(18) 0.44162(19) 0.0234(13) Uani 1 1 d .
H18 H 0.2591 0.7375 0.4626 0.028 Uiso 1 1 calc R
C19 C 0.2612(3) 0.66789(18) 0.44436(18) 0.0194(13) Uani 1 1 d .
C17 C 0.3413(3) 0.7322(2) 0.4091(2) 0.0321(15) Uani 1 1 d .
H17 H 0.3539 0.7651 0.4083 0.039 Uiso 1 1 calc R
C21 C 0.1040(3) 0.3007(2) 0.27426(18) 0.0247(13) Uani 1 1 d .
H24 H 0.1218 0.2745 0.2926 0.030 Uiso 1 1 calc R
C20 C 0.1583(3) 0.32742(18) 0.25009(17) 0.0183(12) Uani 1 1 d .
P21 P 0.38084(8) 0.39084(5) 0.22947(5) 0.0215(3) Uani 1 1 d .
C24 C 0.0508(3) 0.3794(2) 0.2218(2) 0.0274(14) Uani 1 1 d .
C23 C -0.0046(3) 0.3509(2) 0.24711(19) 0.0299(14) Uani 1 1 d .
H23 H -0.0607 0.3589 0.2468 0.036 Uiso 1 1 calc R
C22 C 0.0205(3) 0.3123(2) 0.27183(19) 0.0296(14) Uani 1 1 d .
H25 H -0.0183 0.2930 0.2875 0.035 Uiso 1 1 calc R
P22 P 0.24013(7) 0.27982(5) 0.15565(5) 0.0149(3) Uani 1 1 d .
C25 C 0.1351(3) 0.36590(19) 0.22078(18) 0.0198(12) Uani 1 1 d .
C26 C 0.0271(3) 0.41961(19) 0.1946(2) 0.0323(15) Uani 1 1 d .
H26 H -0.0276 0.4304 0.1953 0.039 Uiso 1 1 calc R
C29 C 0.1909(3) 0.38726(17) 0.1892(2) 0.0206(11) Uani 1 1 d .
C28 C 0.1629(3) 0.42594(19) 0.16365(19) 0.0285(14) Uani 1 1 d .
H28 H 0.1990 0.4418 0.1428 0.034 Uiso 1 1 calc R
C27 C 0.0824(3) 0.4423(2) 0.16786(19) 0.0312(14) Uani 1 1 d .
H27 H 0.0666 0.4702 0.1514 0.037 Uiso 1 1 calc R
C49 C 0.2738(3) 0.52816(16) 0.49756(19) 0.0162(10) Uani 1 1 d .
C48 C 0.2916(3) 0.48423(18) 0.51728(18) 0.0210(12) Uani 1 1 d .
H48 H 0.3299 0.4831 0.5423 0.025 Uiso 1 1 calc R
C47 C 0.2749(3) 0.39582(18) 0.52729(19) 0.0301(14) Uani 1 1 d .
H47A H 0.2579 0.3691 0.5075 0.045 Uiso 1 1 calc R
H47B H 0.2453 0.3948 0.5572 0.045 Uiso 1 1 calc R
H47C H 0.3334 0.3937 0.5334 0.045 Uiso 1 1 calc R
C46 C 0.2565(3) 0.44169(17) 0.50247(18) 0.0211(12) Uani 1 1 d .
C45 C 0.2013(3) 0.44460(17) 0.46595(18) 0.0226(12) Uani 1 1 d .
H45 H 0.1754 0.4164 0.4555 0.027 Uiso 1 1 calc R
C44 C 0.1825(3) 0.48681(18) 0.44422(17) 0.0187(12) Uani 1 1 d .
H44 H 0.1446 0.4872 0.4190 0.022 Uiso 1 1 calc R
C43 C 0.2185(3) 0.52868(17) 0.45876(16) 0.0138(11) Uani 1 1 d .
C42 C 0.0686(3) 0.7108(2) 0.40093(19) 0.0358(15) Uani 1 1 d .
H42A H 0.0515 0.6865 0.3784 0.054 Uiso 1 1 calc R
H42B H 0.1281 0.7112 0.4030 0.054 Uiso 1 1 calc R
H42C H 0.0492 0.7419 0.3904 0.054 Uiso 1 1 calc R
C41 C 0.0552(4) 0.73960(19) 0.4832(2) 0.0475(19) Uani 1 1 d .
H41A H 0.1136 0.7385 0.4898 0.071 Uiso 1 1 calc R
H41B H 0.0248 0.7356 0.5125 0.071 Uiso 1 1 calc R
H41C H 0.0414 0.7703 0.4690 0.071 Uiso 1 1 calc R
C40 C 0.0330(3) 0.69964(19) 0.4492(2) 0.0304(14) Uani 1 1 d .
H40 H -0.0275 0.6983 0.4463 0.036 Uiso 1 1 calc R
C39 C -0.0114(3) 0.56693(19) 0.5182(2) 0.0351(15) Uani 1 1 d .
H39A H -0.0105 0.5508 0.4877 0.053 Uiso 1 1 calc R
H39B H -0.0595 0.5568 0.5360 0.053 Uiso 1 1 calc R
H39C H 0.0377 0.5588 0.5359 0.053 Uiso 1 1 calc R
C38 C -0.0163(3) 0.6461(2) 0.55794(18) 0.0432(17) Uani 1 1 d .
H38A H 0.0371 0.6435 0.5729 0.065 Uiso 1 1 calc R
H38B H -0.0575 0.6314 0.5782 0.065 Uiso 1 1 calc R
H38C H -0.0296 0.6797 0.5531 0.065 Uiso 1 1 calc R
C37 C -0.0146(3) 0.6207(2) 0.51058(17) 0.0263(14) Uani 1 1 d .
H37 H -0.0668 0.6281 0.4941 0.032 Uiso 1 1 calc R
C36 C 0.0609(3) 0.60240(18) 0.42165(16) 0.0180(12) Uani 1 1 d .
C35 C -0.0106(3) 0.60002(18) 0.39524(17) 0.0208(12) Uani 1 1 d .
H35 H -0.0571 0.6165 0.4063 0.025 Uiso 1 1 calc R
C34 C -0.0962(3) 0.57297(19) 0.32719(18) 0.0261(13) Uani 1 1 d .
H34A H -0.1122 0.6052 0.3181 0.039 Uiso 1 1 calc R
H34B H -0.1383 0.5592 0.3474 0.039 Uiso 1 1 calc R
H34C H -0.0898 0.5534 0.2990 0.039 Uiso 1 1 calc R
C33 C -0.0168(3) 0.57475(17) 0.35366(17) 0.0197(12) Uani 1 1 d .
C32 C 0.0530(3) 0.55300(19) 0.33735(17) 0.0213(12) Uani 1 1 d .
H32 H 0.0522 0.5372 0.3079 0.026 Uiso 1 1 calc R
C31 C 0.1241(3) 0.55395(18) 0.36343(17) 0.0203(12) Uani 1 1 d .
H31 H 0.1712 0.5387 0.3514 0.024 Uiso 1 1 calc R
C30 C 0.1281(3) 0.57670(18) 0.40668(17) 0.0182(12) Uani 1 1 d .
C53 C 0.3156(3) 0.57169(18) 0.58519(18) 0.0216(13) Uani 1 1 d .
H53 H 0.3564 0.5455 0.5881 0.026 Uiso 1 1 calc R
C52 C 0.4396(3) 0.64613(17) 0.50561(19) 0.0270(13) Uani 1 1 d .
H52A H 0.4911 0.6497 0.4886 0.040 Uiso 1 1 calc R
H52B H 0.4478 0.6539 0.5389 0.040 Uiso 1 1 calc R
H52C H 0.3990 0.6676 0.4921 0.040 Uiso 1 1 calc R
C51 C 0.4714(3) 0.5603(2) 0.5212(2) 0.0350(16) Uani 1 1 d .
H51A H 0.4519 0.5276 0.5177 0.052 Uiso 1 1 calc R
H51B H 0.4796 0.5673 0.5546 0.052 Uiso 1 1 calc R
H51C H 0.5230 0.5640 0.5044 0.052 Uiso 1 1 calc R
C50 C 0.4095(3) 0.59403(16) 0.5011(2) 0.0221(12) Uani 1 1 d .
H50 H 0.4079 0.5872 0.4666 0.027 Uiso 1 1 calc R
C54 C 0.2363(3) 0.5547(2) 0.60825(18) 0.0286(14) Uani 1 1 d .
H54A H 0.1979 0.5812 0.6101 0.043 Uiso 1 1 calc R
H54B H 0.2479 0.5429 0.6400 0.043 Uiso 1 1 calc R
H54C H 0.2126 0.5291 0.5894 0.043 Uiso 1 1 calc R
C55 C 0.3485(3) 0.61461(19) 0.61175(19) 0.0293(14) Uani 1 1 d .
H55A H 0.4041 0.6213 0.6013 0.044 Uiso 1 1 calc R
H55B H 0.3485 0.6079 0.6456 0.044 Uiso 1 1 calc R
H55C H 0.3140 0.6422 0.6054 0.044 Uiso 1 1 calc R
C57 C 0.2485(3) 0.24254(17) 0.20851(17) 0.0150(11) Uani 1 1 d .
C56 C 0.2615(3) 0.26555(17) 0.25122(19) 0.0184(12) Uani 1 1 d .
C58 C 0.2492(3) 0.19307(19) 0.20776(19) 0.0216(12) Uani 1 1 d .
H58 H 0.2390 0.1773 0.1788 0.026 Uiso 1 1 calc R
C59 C 0.2642(3) 0.16587(18) 0.2479(2) 0.0244(13) Uani 1 1 d .
C61 C 0.2837(3) 0.1897(2) 0.2889(2) 0.0274(14) Uani 1 1 d .
H61 H 0.2984 0.1721 0.3161 0.033 Uiso 1 1 calc R
C60 C 0.2605(3) 0.11236(17) 0.2469(2) 0.0320(14) Uani 1 1 d .
H60A H 0.2217 0.1021 0.2229 0.048 Uiso 1 1 calc R
H60B H 0.2430 0.1006 0.2777 0.048 Uiso 1 1 calc R
H60C H 0.3145 0.0996 0.2396 0.048 Uiso 1 1 calc R
C62 C 0.2821(3) 0.2391(2) 0.29090(19) 0.0238(13) Uani 1 1 d .
H62 H 0.2951 0.2548 0.3195 0.029 Uiso 1 1 calc R
C63 C 0.1301(3) 0.27608(18) 0.14018(17) 0.0192(12) Uani 1 1 d .
H63 H 0.0998 0.2824 0.1700 0.023 Uiso 1 1 calc R
C66 C 0.2929(3) 0.24618(18) 0.10993(17) 0.0159(11) Uani 1 1 d .
H66 H 0.2641 0.2152 0.1060 0.019 Uiso 1 1 calc R
C65 C 0.1037(3) 0.31472(19) 0.10576(18) 0.0259(13) Uani 1 1 d .
H65A H 0.1209 0.3061 0.0739 0.039 Uiso 1 1 calc R
H65B H 0.1288 0.3450 0.1147 0.039 Uiso 1 1 calc R
H65C H 0.0444 0.3179 0.1066 0.039 Uiso 1 1 calc R
C64 C 0.1036(3) 0.22690(17) 0.12418(18) 0.0231(12) Uani 1 1 d .
H64A H 0.0447 0.2267 0.1191 0.035 Uiso 1 1 calc R
H64B H 0.1176 0.2035 0.1484 0.035 Uiso 1 1 calc R
H64C H 0.1314 0.2188 0.0948 0.035 Uiso 1 1 calc R
C68 C 0.3809(3) 0.23572(18) 0.12310(18) 0.0238(13) Uani 1 1 d .
H68A H 0.4065 0.2171 0.0981 0.036 Uiso 1 1 calc R
H68B H 0.3823 0.2177 0.1526 0.036 Uiso 1 1 calc R
H68C H 0.4104 0.2657 0.1271 0.036 Uiso 1 1 calc R
C67 C 0.2900(3) 0.2725(2) 0.06274(18) 0.0309(14) Uani 1 1 d .
H67A H 0.3250 0.2562 0.0400 0.046 Uiso 1 1 calc R
H67B H 0.3092 0.3051 0.0671 0.046 Uiso 1 1 calc R
H67C H 0.2340 0.2729 0.0510 0.046 Uiso 1 1 calc R
C70 C 0.2838(3) 0.34246(19) 0.29398(17) 0.0206(12) Uani 1 1 d .
C69 C 0.3474(3) 0.3738(2) 0.28825(19) 0.0246(14) Uani 1 1 d .
C74 C 0.3820(3) 0.3939(2) 0.3284(2) 0.0348(16) Uani 1 1 d .
H74 H 0.4256 0.4156 0.3245 0.042 Uiso 1 1 calc R
C73 C 0.3563(3) 0.3839(2) 0.3737(2) 0.0379(16) Uani 1 1 d .
C72 C 0.2898(3) 0.3534(2) 0.3777(2) 0.0382(16) Uani 1 1 d .
H72 H 0.2692 0.3460 0.4080 0.046 Uiso 1 1 calc R
C71 C 0.2535(3) 0.3338(2) 0.33880(19) 0.0284(14) Uani 1 1 d .
H71 H 0.2071 0.3141 0.3426 0.034 Uiso 1 1 calc R
C75 C 0.3980(4) 0.4054(3) 0.4158(2) 0.060(2) Uani 1 1 d .
H75A H 0.4564 0.4079 0.4097 0.091 Uiso 1 1 calc R
H75B H 0.3889 0.3852 0.4434 0.091 Uiso 1 1 calc R
H75C H 0.3757 0.4371 0.4218 0.091 Uiso 1 1 calc R
C79 C 0.4908(3) 0.3766(2) 0.23188(18) 0.0227(13) Uani 1 1 d .
H79 H 0.5162 0.3976 0.2561 0.027 Uiso 1 1 calc R
C78 C 0.3836(4) 0.4761(2) 0.1812(3) 0.066(2) Uani 1 1 d .
H78A H 0.4374 0.4694 0.1681 0.099 Uiso 1 1 calc R
H78B H 0.3747 0.5105 0.1819 0.099 Uiso 1 1 calc R
H78C H 0.3419 0.4611 0.1617 0.099 Uiso 1 1 calc R
C77 C 0.3024(4) 0.4757(2) 0.2555(3) 0.065(2) Uani 1 1 d .
H77A H 0.3011 0.5103 0.2525 0.098 Uiso 1 1 calc R
H77B H 0.3032 0.4670 0.2888 0.098 Uiso 1 1 calc R
H77C H 0.2540 0.4621 0.2405 0.098 Uiso 1 1 calc R
C76 C 0.3785(4) 0.4564(2) 0.2314(2) 0.0447(18) Uani 1 1 d .
H76 H 0.4272 0.4676 0.2493 0.054 Uiso 1 1 calc R
C80 C 0.5065(3) 0.32535(19) 0.24635(19) 0.0270(14) Uani 1 1 d .
H80A H 0.4893 0.3040 0.2210 0.041 Uiso 1 1 calc R
H80B H 0.4758 0.3181 0.2750 0.041 Uiso 1 1 calc R
H80C H 0.5647 0.3209 0.2523 0.041 Uiso 1 1 calc R
C81 C 0.5326(3) 0.38640(19) 0.1849(2) 0.0333(13) Uani 1 1 d .
H81A H 0.5071 0.3672 0.1603 0.050 Uiso 1 1 calc R
H81B H 0.5903 0.3781 0.1873 0.050 Uiso 1 1 calc R
H81C H 0.5272 0.4201 0.1772 0.050 Uiso 1 1 calc R

loop_
_atom_site_aniso_label
_atom_site_aniso_U_11
_atom_site_aniso_U_22
_atom_site_aniso_U_33
_atom_site_aniso_U_23
_atom_site_aniso_U_13
_atom_site_aniso_U_12
Ir1 0.01454(9) 0.01726(11) 0.01722(11) -0.00129(10) -0.00128(13) 0.00284(9)
N1 0.011(2) 0.022(2) 0.013(2) 0.0031(18) -0.0010(19) 0.0003(19)
Ir2 0.01230(9) 0.01643(10) 0.01748(10) -0.00124(10) -0.00166(13) -0.00055(8)
N2 0.015(2) 0.021(2) 0.013(2) -0.005(2) -0.0009(18) -0.003(2)
C10 0.012(3) 0.028(3) 0.013(3) 0.000(2) -0.002(2) 0.000(2)
C11 0.020(3) 0.019(3) 0.025(3) -0.003(2) 0.001(2) 0.002(2)
P11 0.0151(7) 0.0170(7) 0.0168(7) 0.0023(6) -0.0008(6) 0.0014(6)
C12 0.017(3) 0.049(4) 0.020(3) -0.006(3) 0.005(2) 0.002(3)
P12 0.0148(7) 0.0275(9) 0.0221(8) -0.0041(6) -0.0011(6) 0.0046(6)
C13 0.014(3) 0.043(4) 0.025(3) 0.006(3) 0.004(2) -0.002(3)
C14 0.015(3) 0.026(3) 0.021(3) 0.005(3) -0.001(2) -0.008(2)
C15 0.019(3) 0.021(3) 0.011(3) 0.004(2) -0.007(2) 0.000(2)
C16 0.022(3) 0.040(4) 0.033(3) 0.015(3) -0.007(3) -0.006(3)
C18 0.023(3) 0.017(3) 0.030(3) 0.001(3) -0.011(3) -0.001(2)
C19 0.017(3) 0.022(3) 0.018(3) -0.005(2) -0.014(2) 0.005(2)
C17 0.029(3) 0.025(3) 0.042(4) 0.011(3) -0.017(3) -0.013(3)
C21 0.022(3) 0.030(3) 0.022(3) 0.000(3) 0.009(2) 0.001(3)
C20 0.013(2) 0.026(3) 0.016(3) -0.007(2) -0.002(2) 0.003(2)
P21 0.0160(7) 0.0187(8) 0.0298(8) -0.0041(7) -0.0051(6) 0.0014(6)
C24 0.013(3) 0.035(4) 0.034(3) -0.006(3) 0.000(2) 0.003(2)
C23 0.013(3) 0.042(4) 0.035(3) -0.014(3) 0.000(3) -0.001(3)
C22 0.019(3) 0.038(4) 0.032(4) -0.005(3) 0.009(3) -0.003(3)
P22 0.0116(6) 0.0172(7) 0.0159(7) -0.0004(6) -0.0001(6) -0.0001(6)
C25 0.015(3) 0.022(3) 0.022(3) -0.010(2) -0.004(2) 0.001(2)
C26 0.020(3) 0.031(3) 0.046(4) -0.010(3) -0.009(3) 0.009(2)
C29 0.023(3) 0.023(3) 0.016(3) -0.004(3) -0.012(3) -0.007(2)
C28 0.026(3) 0.032(4) 0.029(3) 0.002(3) -0.013(3) 0.004(3)
C27 0.028(3) 0.031(3) 0.035(4) -0.001(3) -0.011(3) 0.005(3)
C49 0.012(2) 0.019(3) 0.018(3) 0.003(3) 0.003(2) 0.0001(19)
C48 0.017(3) 0.023(3) 0.022(3) -0.002(2) 0.003(2) 0.005(2)
C47 0.041(4) 0.021(3) 0.028(3) 0.008(3) 0.007(3) 0.004(3)
C46 0.024(3) 0.019(3) 0.020(3) 0.003(3) 0.011(3) 0.004(2)
C45 0.022(3) 0.012(3) 0.034(3) -0.002(2) 0.005(3) -0.006(2)
C44 0.012(3) 0.022(3) 0.022(3) 0.000(2) 0.003(2) -0.005(2)
C43 0.012(3) 0.017(3) 0.013(3) 0.000(2) 0.007(2) 0.002(2)
C42 0.039(4) 0.027(4) 0.041(4) 0.012(3) -0.014(3) 0.002(3)
C41 0.061(4) 0.026(4) 0.056(5) -0.010(3) -0.008(3) 0.020(3)
C40 0.027(3) 0.025(3) 0.039(4) -0.001(3) -0.004(3) 0.015(3)
C39 0.019(3) 0.045(4) 0.041(4) 0.012(3) -0.001(3) -0.012(3)
C38 0.022(3) 0.079(5) 0.028(3) -0.016(3) 0.009(3) -0.006(3)
C37 0.010(2) 0.049(4) 0.020(3) -0.003(3) -0.003(2) 0.001(2)
C36 0.019(3) 0.022(3) 0.013(3) -0.001(2) -0.001(2) 0.004(2)
C35 0.015(3) 0.023(3) 0.024(3) 0.000(2) 0.000(2) 0.003(2)
C34 0.024(3) 0.029(4) 0.025(3) 0.007(3) -0.007(3) -0.004(3)
C33 0.023(3) 0.017(3) 0.019(3) 0.008(2) -0.004(2) -0.002(2)
C32 0.026(3) 0.023(3) 0.016(3) 0.001(2) -0.003(2) -0.002(2)
C31 0.016(3) 0.025(3) 0.020(3) 0.001(2) 0.003(2) 0.000(2)
C30 0.017(3) 0.017(3) 0.020(3) 0.007(2) -0.003(2) -0.002(2)
C53 0.019(3) 0.018(3) 0.027(3) -0.003(2) 0.002(2) 0.004(2)
C52 0.019(3) 0.024(3) 0.037(4) 0.011(3) -0.001(3) -0.002(2)
C51 0.013(3) 0.031(4) 0.062(4) 0.012(3) 0.006(3) 0.007(3)
C50 0.025(3) 0.015(3) 0.027(3) 0.000(3) 0.002(3) 0.003(2)
C54 0.031(3) 0.037(4) 0.017(3) 0.004(3) 0.000(3) -0.001(3)
C55 0.033(3) 0.031(4) 0.024(3) 0.000(3) 0.002(3) 0.001(3)
C57 0.008(2) 0.017(3) 0.020(3) 0.000(2) 0.001(2) 0.001(2)
C56 0.009(3) 0.021(3) 0.026(3) 0.000(3) 0.006(2) 0.001(2)
C58 0.008(2) 0.029(3) 0.028(3) 0.001(3) 0.002(2) 0.001(2)
C59 0.015(3) 0.024(3) 0.034(3) 0.005(3) 0.008(3) 0.006(2)
C61 0.024(3) 0.033(4) 0.025(3) 0.009(3) 0.006(3) 0.008(3)
C60 0.031(3) 0.028(3) 0.038(3) 0.011(3) 0.001(3) -0.001(3)
C62 0.021(3) 0.031(4) 0.020(3) 0.000(3) 0.005(2) 0.003(2)
C63 0.011(3) 0.023(3) 0.023(3) 0.001(2) 0.001(2) -0.001(2)
C66 0.012(2) 0.015(3) 0.020(3) -0.005(2) -0.001(2) -0.002(2)
C65 0.017(3) 0.030(3) 0.031(3) 0.009(3) -0.010(3) 0.003(3)
C64 0.012(3) 0.022(3) 0.036(3) -0.005(3) 0.000(2) -0.003(2)
C68 0.015(3) 0.027(3) 0.029(3) -0.008(3) 0.003(2) -0.001(2)
C67 0.035(3) 0.038(4) 0.019(3) 0.001(3) 0.007(3) 0.002(3)
C70 0.021(3) 0.025(3) 0.016(3) -0.008(2) -0.006(2) 0.013(2)
C69 0.018(3) 0.030(3) 0.025(3) -0.018(3) 0.001(3) 0.006(3)
C74 0.016(3) 0.058(5) 0.030(4) -0.016(3) 0.001(3) 0.002(3)
C73 0.024(3) 0.066(5) 0.024(3) -0.023(3) -0.006(3) 0.013(3)
C72 0.027(3) 0.071(5) 0.016(3) -0.011(3) 0.001(3) 0.017(3)
C71 0.022(3) 0.039(4) 0.024(3) -0.003(3) 0.000(3) 0.009(3)
C75 0.026(4) 0.120(7) 0.036(4) -0.037(4) 0.001(3) 0.003(4)
C79 0.015(3) 0.028(3) 0.025(3) -0.005(3) -0.004(2) -0.004(2)
C78 0.042(4) 0.031(4) 0.125(7) 0.042(5) -0.032(5) -0.014(3)
C77 0.072(5) 0.035(4) 0.089(6) -0.035(4) -0.034(5) 0.028(4)
C76 0.040(4) 0.025(4) 0.069(5) -0.005(3) -0.031(4) -0.003(3)
C80 0.012(3) 0.032(3) 0.037(4) -0.002(3) -0.005(3) 0.005(2)
C81 0.026(3) 0.042(4) 0.032(3) 0.000(3) 0.008(3) 0.003(3)

loop_
_atom_type_symbol
_atom_type_description
_atom_type_scat_dispersion_real
_atom_type_scat_dispersion_imag
_atom_type_scat_source
C C 0.0033 0.0016 'International Tables Vol C Tables 4.2.6.8 and 6.1.1.4'
H H 0.0000 0.0000 'International Tables Vol C Tables 4.2.6.8 and 6.1.1.4'
N N 0.0061 0.0033 'International Tables Vol C Tables 4.2.6.8 and 6.1.1.4'
P P 0.1023 0.0942 'International Tables Vol C Tables 4.2.6.8 and 6.1.1.4'
Ir Ir -1.4442 7.9887 'International Tables Vol C Tables 4.2.6.8 and 6.1.1.4'

loop_
_geom_angle_atom_site_label_1
_geom_angle_atom_site_label_2
_geom_angle_atom_site_label_3
_geom_angle
C19 Ir1 P12 100.58(13)
C19 Ir1 N1 79.61(16)
P12 Ir1 N1 86.05(10)
C19 Ir1 P11 97.47(13)
P12 Ir1 P11 155.95(5)
N1 Ir1 P11 81.69(10)
C19 Ir1 H1 166.7(19)
P12 Ir1 H1 87.1(19)
N1 Ir1 H1 90.1(19)
P11 Ir1 H1 72.4(19)
C19 Ir1 H2 94.6(18)
P12 Ir1 H2 92.4(18)
N1 Ir1 H2 173.6(19)
P11 Ir1 H2 101.9(18)
H1 Ir1 H2 96(3)
C43 N1 C30 114.8(4)
C43 N1 C10 109.8(4)
C30 N1 C10 109.1(4)
C43 N1 Ir1 106.2(3)
C30 N1 Ir1 111.2(3)
C10 N1 Ir1 105.3(3)
C29 Ir2 P21 100.35(13)
C29 Ir2 N2 80.52(19)
P21 Ir2 N2 86.58(11)
C29 Ir2 P22 96.37(13)
P21 Ir2 P22 157.29(5)
N2 Ir2 P22 81.11(11)
C29 Ir2 H3 98.1(19)
P21 Ir2 H3 100.8(19)
N2 Ir2 H3 172.6(19)
P22 Ir2 H3 91.8(19)
C56 N2 C70 115.0(4)
C56 N2 C20 109.1(4)
C70 N2 C20 109.4(4)
C56 N2 Ir2 107.0(3)
C70 N2 Ir2 110.9(3)
C20 N2 Ir2 104.9(3)
C11 C10 C15 123.4(5)
C11 C10 N1 121.6(5)
C15 C10 N1 115.1(4)
C10 C11 C12 118.9(5)
C10 C11 H14 120.6
C12 C11 H14 120.6
C49 P11 C53 102.7(2)
C49 P11 C50 104.3(2)
C53 P11 C50 104.4(2)
C49 P11 Ir1 97.81(15)
C53 P11 Ir1 121.25(17)
C50 P11 Ir1 122.73(17)
C13 C12 C11 120.0(5)
C13 C12 H15 120.0
C11 C12 H15 120.0
C36 P12 C37 102.1(2)
C36 P12 C40 103.1(2)
C37 P12 C40 104.5(2)
C36 P12 Ir1 101.74(16)
C37 P12 Ir1 118.66(17)
C40 P12 Ir1 123.42(19)
C12 C13 C14 122.1(5)
C12 C13 H13 118.9
C14 C13 H13 118.9
C16 C14 C13 123.1(5)
C16 C14 C15 117.5(5)
C13 C14 C15 119.3(5)
C19 C15 C10 120.6(5)
C19 C15 C14 123.3(5)
C10 C15 C14 116.0(5)
C17 C16 C14 119.9(5)
C17 C16 H16 120.0
C14 C16 H16 120.0
C19 C18 C17 122.6(5)
C19 C18 H18 118.7
C17 C18 H18 118.7
C18 C19 C15 115.1(5)
C18 C19 Ir1 132.4(4)
C15 C19 Ir1 111.9(4)
C16 C17 C18 121.1(5)
C16 C17 H17 119.5
C18 C17 H17 119.5
C20 C21 C22 119.2(5)
C20 C21 H24 120.4
C22 C21 H24 120.4
C21 C20 C25 123.0(5)
C21 C20 N2 121.6(5)
C25 C20 N2 115.4(4)
C69 P21 C76 103.2(3)
C69 P21 C79 101.7(2)
C76 P21 C79 103.6(3)
C69 P21 Ir2 101.31(18)
C76 P21 Ir2 123.86(19)
C79 P21 Ir2 119.51(18)
C23 C24 C26 123.5(5)
C23 C24 C25 118.9(5)
C26 C24 C25 117.5(5)
C22 C23 C24 121.5(5)
C22 C23 H23 119.3
C24 C23 H23 119.3
C23 C22 C21 120.3(5)
C23 C22 H25 119.8
C21 C22 H25 119.8
C66 P22 C57 104.5(2)
C66 P22 C63 105.3(2)
C57 P22 C63 103.5(2)
C66 P22 Ir2 119.17(16)
C57 P22 Ir2 98.45(16)
C63 P22 Ir2 122.86(17)
C29 C25 C20 121.5(4)
C29 C25 C24 121.7(5)
C20 C25 C24 116.6(5)
C27 C26 C24 119.9(5)
C27 C26 H26 120.0
C24 C26 H26 120.0
C28 C29 C25 116.7(5)
C28 C29 Ir2 132.0(4)
C25 C29 Ir2 110.8(4)
C29 C28 C27 121.7(5)
C29 C28 H28 119.1
C27 C28 H28 119.1
C26 C27 C28 121.8(5)
C26 C27 H27 119.1
C28 C27 H27 119.1
C48 C49 C43 117.0(4)
C48 C49 P11 124.9(4)
C43 C49 P11 117.5(3)
C49 C48 C46 123.8(5)
C49 C48 H48 118.1
C46 C48 H48 118.1
C46 C47 H47A 109.5
C46 C47 H47B 109.5
H47A C47 H47B 109.5
C46 C47 H47C 109.5
H47A C47 H47C 109.5
H47B C47 H47C 109.5
C45 C46 C48 116.6(5)
C45 C46 C47 122.4(5)
C48 C46 C47 120.9(5)
C44 C45 C46 122.5(5)
C44 C45 H45 118.8
C46 C45 H45 118.8
C45 C44 C43 120.4(5)
C45 C44 H44 119.8
C43 C44 H44 119.8
C44 C43 C49 119.6(4)
C44 C43 N1 123.4(4)
C49 C43 N1 117.0(4)
C40 C42 H42A 109.5
C40 C42 H42B 109.5
H42A C42 H42B 109.5
C40 C42 H42C 109.5
H42A C42 H42C 109.5
H42B C42 H42C 109.5
C40 C41 H41A 109.5
C40 C41 H41B 109.5
H41A C41 H41B 109.5
C40 C41 H41C 109.5
H41A C41 H41C 109.5
H41B C41 H41C 109.5
C42 C40 C41 109.0(5)
C42 C40 P12 112.2(4)
C41 C40 P12 110.0(4)
C42 C40 H40 108.5
C41 C40 H40 108.5
P12 C40 H40 108.5
C37 C39 H39A 109.5
C37 C39 H39B 109.5
H39A C39 H39B 109.5
C37 C39 H39C 109.5
H39A C39 H39C 109.5
H39B C39 H39C 109.5
C37 C38 H38A 109.5
C37 C38 H38B 109.5
H38A C38 H38B 109.5
C37 C38 H38C 109.5
H38A C38 H38C 109.5
H38B C38 H38C 109.5
C38 C37 C39 109.8(5)
C38 C37 P12 112.3(4)
C39 C37 P12 112.0(4)
C38 C37 H37 107.5
C39 C37 H37 107.5
P12 C37 H37 107.5
C30 C36 C35 118.7(5)
C30 C36 P12 119.9(4)
C35 C36 P12 121.2(4)
C33 C35 C36 123.1(5)
C33 C35 H35 118.4
C36 C35 H35 118.4
C33 C34 H34A 109.5
C33 C34 H34B 109.5
H34A C34 H34B 109.5
C33 C34 H34C 109.5
H34A C34 H34C 109.5
H34B C34 H34C 109.5
C32 C33 C35 117.0(5)
C32 C33 C34 122.5(5)
C35 C33 C34 120.5(5)
C33 C32 C31 120.9(5)
C33 C32 H32 119.6
C31 C32 H32 119.6
C32 C31 C30 121.6(5)
C32 C31 H31 119.2
C30 C31 H31 119.2
C31 C30 C36 118.3(5)
C31 C30 N1 121.5(4)
C36 C30 N1 120.1(4)
C55 C53 C54 109.7(4)
C55 C53 P11 110.7(4)
C54 C53 P11 113.1(4)
C55 C53 H53 107.7
C54 C53 H53 107.7
P11 C53 H53 107.7
C50 C52 H52A 109.5
C50 C52 H52B 109.5
H52A C52 H52B 109.5
C50 C52 H52C 109.5
H52A C52 H52C 109.5
H52B C52 H52C 109.5
C50 C51 H51A 109.5
C50 C51 H51B 109.5
H51A C51 H51B 109.5
C50 C51 H51C 109.5
H51A C51 H51C 109.5
H51B C51 H51C 109.5
C51 C50 C52 110.4(4)
C51 C50 P11 115.2(4)
C52 C50 P11 113.5(3)
C51 C50 H50 105.6
C52 C50 H50 105.6
P11 C50 H50 105.6
C53 C54 H54A 109.5
C53 C54 H54B 109.5
H54A C54 H54B 109.5
C53 C54 H54C 109.5
H54A C54 H54C 109.5
H54B C54 H54C 109.5
C53 C55 H55A 109.5
C53 C55 H55B 109.5
H55A C55 H55B 109.5
C53 C55 H55C 109.5
H55A C55 H55C 109.5
H55B C55 H55C 109.5
C56 C57 C58 118.5(5)
C56 C57 P22 117.3(4)
C58 C57 P22 124.0(4)
C57 C56 C62 119.6(5)
C57 C56 N2 117.2(4)
C62 C56 N2 123.2(5)
C57 C58 C59 122.5(5)
C57 C58 H58 118.7
C59 C58 H58 118.7
C61 C59 C58 117.6(5)
C61 C59 C60 120.6(5)
C58 C59 C60 121.8(6)
C59 C61 C62 120.9(5)
C59 C61 H61 119.5
C62 C61 H61 119.5
C59 C60 H60A 109.5
C59 C60 H60B 109.5
H60A C60 H60B 109.5
C59 C60 H60C 109.5
H60A C60 H60C 109.5
H60B C60 H60C 109.5
C61 C62 C56 120.4(5)
C61 C62 H62 119.8
C56 C62 H62 119.8
C64 C63 C65 112.0(4)
C64 C63 P22 113.6(3)
C65 C63 P22 112.8(3)
C64 C63 H63 105.9
C65 C63 H63 105.9
P22 C63 H63 105.9
C68 C66 C67 109.7(4)
C68 C66 P22 112.1(3)
C67 C66 P22 110.9(4)
C68 C66 H66 108.0
C67 C66 H66 108.0
P22 C66 H66 108.0
C63 C65 H65A 109.5
C63 C65 H65B 109.5
H65A C65 H65B 109.5
C63 C65 H65C 109.5
H65A C65 H65C 109.5
H65B C65 H65C 109.5
C63 C64 H64A 109.5
C63 C64 H64B 109.5
H64A C64 H64B 109.5
C63 C64 H64C 109.5
H64A C64 H64C 109.5
H64B C64 H64C 109.5
C66 C68 H68A 109.5
C66 C68 H68B 109.5
H68A C68 H68B 109.5
C66 C68 H68C 109.5
H68A C68 H68C 109.5
H68B C68 H68C 109.5
C66 C67 H67A 109.5
C66 C67 H67B 109.5
H67A C67 H67B 109.5
C66 C67 H67C 109.5
H67A C67 H67C 109.5
H67B C67 H67C 109.5
C69 C70 C71 119.5(5)
C69 C70 N2 120.3(5)
C71 C70 N2 120.2(5)
C70 C69 C74 118.2(5)
C70 C69 P21 120.4(4)
C74 C69 P21 121.4(4)
C73 C74 C69 123.7(6)
C73 C74 H74 118.1
C69 C74 H74 118.1
C74 C73 C72 116.0(5)
C74 C73 C75 121.3(6)
C72 C73 C75 122.7(6)
C71 C72 C73 121.6(6)
C71 C72 H72 119.2
C73 C72 H72 119.2
C72 C71 C70 120.9(6)
C72 C71 H71 119.6
C70 C71 H71 119.6
C73 C75 H75A 109.5
C73 C75 H75B 109.5
H75A C75 H75B 109.5
C73 C75 H75C 109.5
H75A C75 H75C 109.5
H75B C75 H75C 109.5
C80 C79 C81 109.4(4)
C80 C79 P21 112.4(4)
C81 C79 P21 111.6(4)
C80 C79 H79 107.7
C81 C79 H79 107.7
P21 C79 H79 107.7
C76 C78 H78A 109.5
C76 C78 H78B 109.5
H78A C78 H78B 109.5
C76 C78 H78C 109.5
H78A C78 H78C 109.5
H78B C78 H78C 109.5
C76 C77 H77A 109.5
C76 C77 H77B 109.5
H77A C77 H77B 109.5
C76 C77 H77C 109.5
H77A C77 H77C 109.5
H77B C77 H77C 109.5
C77 C76 C78 109.4(5)
C77 C76 P21 112.7(5)
C78 C76 P21 109.5(4)
C77 C76 H76 108.4
C78 C76 H76 108.4
P21 C76 H76 108.4
C79 C80 H80A 109.5
C79 C80 H80B 109.5
H80A C80 H80B 109.5
C79 C80 H80C 109.5
H80A C80 H80C 109.5
H80B C80 H80C 109.5
C79 C81 H81A 109.5
C79 C81 H81B 109.5
H81A C81 H81B 109.5
C79 C81 H81C 109.5
H81A C81 H81C 109.5
H81B C81 H81C 109.5

loop_
_geom_bond_atom_site_label_1
_geom_bond_atom_site_label_2
_geom_bond_distance
Ir1 C19 2.101(6)
Ir1 P12 2.2368(14)
Ir1 N1 2.270(4)
Ir1 P11 2.2751(13)
Ir1 H1 1.30(5)
Ir1 H2 1.40(5)
N1 C43 1.470(6)
N1 C30 1.495(6)
N1 C10 1.495(6)
Ir2 C29 2.108(5)
Ir2 P21 2.2266(14)
Ir2 N2 2.257(4)
Ir2 P22 2.2832(13)
Ir2 H3 1.34(5)
N2 C56 1.482(6)
N2 C70 1.495(6)
N2 C20 1.506(6)
C10 C11 1.364(7)
C10 C15 1.431(7)
C11 C12 1.419(7)
C11 H14 0.9500
P11 C49 1.826(5)
P11 C53 1.838(5)
P11 C50 1.852(5)
C12 C13 1.359(7)
C12 H15 0.9500
P12 C36 1.829(5)
P12 C37 1.854(5)
P12 C40 1.857(5)
C13 C14 1.411(7)
C13 H13 0.9500
C14 C16 1.402(7)
C14 C15 1.439(7)
C15 C19 1.416(7)
C16 C17 1.376(8)
C16 H16 0.9500
C18 C19 1.392(7)
C18 C17 1.406(7)
C18 H18 0.9500
C17 H17 0.9500
C21 C20 1.355(7)
C21 C22 1.413(7)
C21 H24 0.9500
C20 C25 1.419(7)
P21 C69 1.824(6)
P21 C76 1.847(6)
P21 C79 1.854(5)
C24 C23 1.410(7)
C24 C26 1.427(7)
C24 C25 1.440(7)
C23 C22 1.360(8)
C23 H23 0.9500
C22 H25 0.9500
P22 C66 1.828(5)
P22 C57 1.839(5)
P22 C63 1.866(5)
C25 C29 1.419(7)
C26 C27 1.348(7)
C26 H26 0.9500
C29 C28 1.388(7)
C28 C27 1.408(7)
C28 H28 0.9500
C27 H27 0.9500
C49 C48 1.390(6)
C49 C43 1.430(7)
C48 C46 1.396(7)
C48 H48 0.9500
C47 C46 1.503(7)
C47 H47A 0.9800
C47 H47B 0.9800
C47 H47C 0.9800
C46 C45 1.382(7)
C45 C44 1.375(7)
C45 H45 0.9500
C44 C43 1.383(7)
C44 H44 0.9500
C42 C40 1.525(7)
C42 H42A 0.9800
C42 H42B 0.9800
C42 H42C 0.9800
C41 C40 1.528(7)
C41 H41A 0.9800
C41 H41B 0.9800
C41 H41C 0.9800
C40 H40 1.0000
C39 C37 1.532(7)
C39 H39A 0.9800
C39 H39B 0.9800
C39 H39C 0.9800
C38 C37 1.525(7)
C38 H38A 0.9800
C38 H38B 0.9800
C38 H38C 0.9800
C37 H37 1.0000
C36 C30 1.389(6)
C36 C35 1.397(6)
C35 C33 1.384(7)
C35 H35 0.9500
C34 C33 1.509(6)
C34 H34A 0.9800
C34 H34B 0.9800
C34 H34C 0.9800
C33 C32 1.381(7)
C32 C31 1.385(7)
C32 H32 0.9500
C31 C30 1.389(7)
C31 H31 0.9500
C53 C55 1.525(7)
C53 C54 1.536(7)
C53 H53 1.0000
C52 C50 1.555(6)
C52 H52A 0.9800
C52 H52B 0.9800
C52 H52C 0.9800
C51 C50 1.506(6)
C51 H51A 0.9800
C51 H51B 0.9800
C51 H51C 0.9800
C50 H50 1.0000
C54 H54A 0.9800
C54 H54B 0.9800
C54 H54C 0.9800
C55 H55A 0.9800
C55 H55B 0.9800
C55 H55C 0.9800
C57 C56 1.393(7)
C57 C58 1.394(7)
C56 C62 1.395(7)
C58 C59 1.396(7)
C58 H58 0.9500
C59 C61 1.384(8)
C59 C60 1.509(7)
C61 C62 1.392(7)
C61 H61 0.9500
C60 H60A 0.9800
C60 H60B 0.9800
C60 H60C 0.9800
C62 H62 0.9500
C63 C64 1.522(6)
C63 C65 1.527(6)
C63 H63 1.0000
C66 C68 1.525(6)
C66 C67 1.534(7)
C66 H66 1.0000
C65 H65A 0.9800
C65 H65B 0.9800
C65 H65C 0.9800
C64 H64A 0.9800
C64 H64B 0.9800
C64 H64C 0.9800
C68 H68A 0.9800
C68 H68B 0.9800
C68 H68C 0.9800
C67 H67A 0.9800
C67 H67B 0.9800
C67 H67C 0.9800
C70 C69 1.380(7)
C70 C71 1.390(7)
C69 C74 1.397(7)
C74 C73 1.384(8)
C74 H74 0.9500
C73 C72 1.396(8)
C73 C75 1.507(7)
C72 C71 1.371(7)
C72 H72 0.9500
C71 H71 0.9500
C75 H75A 0.9800
C75 H75B 0.9800
C75 H75C 0.9800
C79 C80 1.523(7)
C79 C81 1.527(7)
C79 H79 1.0000
C78 C76 1.534(9)
C78 H78A 0.9800
C78 H78B 0.9800
C78 H78C 0.9800
C77 C76 1.528(9)
C77 H77A 0.9800
C77 H77B 0.9800
C77 H77C 0.9800
C76 H76 1.0000
C80 H80A 0.9800
C80 H80B 0.9800
C80 H80C 0.9800
C81 H81A 0.9800
C81 H81B 0.9800
C81 H81C 0.9800
